data_2000351
loop_
_publ_author_name
'Rochdaoui, R.'
'Silvestre, J.-P.'
'Quy Dao, Nguyen'
'Lee, M.-R.'
'Neuman, A.'

_publ_section_title
;
 Structure du trihydrog\'eno hydroxy-1 ethanedi(phosphonate)-1,1 de
 strontium t\'etrahydrate
;
_journal_issue 12
_journal_name_full 'Acta Crystallographica Section C'
_journal_page_first 2132
_journal_page_last 2135
_journal_paper_doi 10.1107/S0108270192003780
_journal_volume 48
_journal_year 1992
_chemical_formula_moiety 'C4 H14 O14 P4 Sr1,4(H2 O1)'
_chemical_formula_sum 'C4 H22 O18 P4 Sr'
_chemical_formula_weight 569.72
_symmetry_cell_setting monoclinic
_symmetry_space_group_name_Hall '-C 2yc'
_symmetry_space_group_name_H-M 'C 1 2/c 1'
_cell_angle_alpha 90
_cell_angle_beta 100.72(6)
_cell_angle_gamma 90
_cell_formula_units_Z 4
_cell_length_a 18.411(9)
_cell_length_b 12.769(6)
_cell_length_c 8.323(5)
_cell_volume 1922.5(18)
_diffrn_radiation_type Cu
_diffrn_radiation_wavelength 1.5418
_exptl_absorpt_coefficient_mu 7.53
_exptl_crystal_density_diffrn 1.969
_exptl_crystal_density_meas 1.95
_exptl_crystal_F_000 1136
_cod_data_source_file du0334.cif
_cod_data_source_block du0334a
_cod_original_cell_volume 192E1(3)
_cod_original_formula_sum 'C4 H22 O18 P4 Sr1'
_cod_database_code 2000351

loop_
_atom_site_label
_atom_site_fract_x
_atom_site_fract_y
_atom_site_fract_z
Sr 0 0.03410(10) 0.25
P(1) 0.08240(10) 0.1962(2) -0.0230(3)
P(2) 0.19260(10) 0.0697(2) 0.2228(3)
C(1) 0.1419(4) 0.1929(6) 0.1798(10)
C(2) 0.1919(4) 0.2870(7) 0.2058(10)
O(C1) 0.0893(3) 0.1922(4) 0.2880(7)
O(1) 0.0274(3) 0.1092(3) -0.0332(6)
O(2) 0.0448(3) 0.3047(4) -0.0383(7)
O(3) 0.1317(3) 0.1936(4) -0.1557(6)
O(4) 0.2413(3) 0.0548(4) 0.0987(7)
O(5) 0.1358(3) -0.0120(4) 0.2298(7)
O(6) 0.2403(3) 0.0884(4) 0.3941(6)
O(W1) 0.1081(3) 0.5491(5) 0.3464(10)
O(W2) 0.1043(4) 0.3489(6) 0.5058(10)
H(1C) 0.221 0.292 0.305
H(2C) 0.160 0.355 0.187
H(3C) 0.224 0.285 0.142
H(1W1) 0.104 0.472 0.390
H(2W1) 0.156 0.576 0.402
H(1W2) 0.129 0.288 0.545
H(2W2) 0.058 0.351 0.541
H(OC1) 0.098 0.246 0.375
H(2) 0.074 0.363 0.919
H(3) 0.137 0.106 0.783
H(6) 0.240 0.034 0.498

loop_
_geom_angle_atom_site_label_1
_geom_angle_atom_site_label_2
_geom_angle_atom_site_label_3
_geom_angle
O(1) P(1) O(2) 112.0(3)
O(1) P(1) O(3) 115.0(3)
O(2) P(1) O(3) 105.8(3)
O(4) P(2) O(5) 116.7(3)
O(4) P(2) O(6) 109.9(3)
O(5) P(2) O(6) 111.0(3)
C(1) P(1) O(1) 108.5(3)
C(1) P(1) O(2) 106.2(3)
C(1) P(1) O(3) 109.0(3)
C(1) P(2) O(4) 109.0(3)
C(1) P(2) O(5) 106.2(3)
C(1) P(2) O(6) 103.2(3)
P(1) C(1) P(2) 113.3(4)
P(1) C(1) O(C1) 102.7(4)
P(2) C(1) O(C1) 104.5(5)
P(1) C(1) C(2) 111.0(6)
P(2) C(1) C(2) 112.5(5)
C(2) C(1) O(C1) 112.3(6)

loop_
_geom_bond_atom_site_label_1
_geom_bond_atom_site_label_2
_geom_bond_distance
Sr O(C1) 2.585(5)
P(1) O(1) 1.494(5)
P(1) O(2) 1.543(5)
P(1) O(3) 1.556(5)
P(2) O(4) 1.500(5)
P(2) O(5) 1.485(5)
P(2) O(6) 1.548(6)
C(1) P(1) 1.835(9)
C(1) P(2) 1.831(8)
C(1) O(C1) 1.440(9)
C(1) C(2) 1.505(10)
O(6) H(6) 1.12
O(3) H(3) 1.24
O(W1) H(1W1) 1.06
O(W1) H(2W1) 0.98
O(C1) H(OC1) 0.99
O(W2) H(2W2) 0.95
O(W2) H(1W2) 0.93
Sr O(5) 2.604(5)
Sr O(1) 2.678(5)
